data_4104530
loop_
_publ_author_name
'Yu Feng'
'Zi-Tong Liu'
'Ji Liu'
'Yan-Mei He'
'Qi-Yu Zheng'
'Qing-Hua Fan'

_publ_section_title
;
 Peripherally Dimethyl Isophthalate-Functionalized Poly(benzyl ether)
 Dendrons: A New Kind of Unprecedented Highly Efficient Organogelators
;
_journal_name_full 'Journal of the American Chemical Society'
_journal_page_first 7950
_journal_page_last 7951
_journal_paper_doi 10.1021/ja901501j
_journal_volume 131
_journal_year 2009
_chemical_formula_moiety 'C35 H32 O11'
_chemical_formula_sum 'C35 H32 O11'
_chemical_formula_weight 628.61
_chemical_name_systematic
; 
 ? 
;
_space_group_IT_number 2
_symmetry_cell_setting triclinic
_symmetry_space_group_name_Hall '-P 1'
_symmetry_space_group_name_H-M 'P -1'
_atom_sites_solution_hydrogens geom
_atom_sites_solution_primary direct
_atom_sites_solution_secondary difmap
_audit_creation_method SHELXL-97
_cell_angle_alpha 88.63(3)
_cell_angle_beta 73.50(3)
_cell_angle_gamma 84.78(3)
_cell_formula_units_Z 2
_cell_length_a 9.2218(18)
_cell_length_b 11.407(2)
_cell_length_c 15.182(3)
_cell_measurement_reflns_used 657
_cell_measurement_temperature 173(2)
_cell_measurement_theta_max 27.48
_cell_measurement_theta_min 2.17
_cell_volume 1524.9(6)
_computing_cell_refinement 'Rapid Auto(Rigaku 2001)'
_computing_data_collection 'Rapid Auto(Rigaku 2001)'
_computing_data_reduction 'Rapid Auto(Rigaku 2001)'
_computing_molecular_graphics 'XP in Siemens SHELXTL (Sheldrick, 1994)'
_computing_publication_material 'SHELX97 (Sheldrick, 1997)'
_computing_structure_refinement 'SHELXL-97 (Sheldrick, 1997)'
_computing_structure_solution 'SHELXS-97 (Sheldrick, 1990)'
_diffrn_ambient_temperature 173(2)
_diffrn_measured_fraction_theta_full 0.999
_diffrn_measured_fraction_theta_max 0.999
_diffrn_measurement_device_type 'Rigaku raxis Rapid IP Area Detector'
_diffrn_measurement_method '\w scans at fixed \c = 45\%'
_diffrn_radiation_monochromator graphite
_diffrn_radiation_source 'rotating anode'
_diffrn_radiation_type MoK\a
_diffrn_radiation_wavelength 0.71073
_diffrn_reflns_av_R_equivalents 0.0443
_diffrn_reflns_av_sigmaI/netI 0.0736
_diffrn_reflns_limit_h_max 10
_diffrn_reflns_limit_h_min -10
_diffrn_reflns_limit_k_max 13
_diffrn_reflns_limit_k_min -13
_diffrn_reflns_limit_l_max 18
_diffrn_reflns_limit_l_min -18
_diffrn_reflns_number 9932
_diffrn_reflns_theta_full 25.00
_diffrn_reflns_theta_max 25.00
_diffrn_reflns_theta_min 2.27
_exptl_absorpt_coefficient_mu 0.102
_exptl_absorpt_correction_T_max 0.9898
_exptl_absorpt_correction_T_min 0.9641
_exptl_absorpt_correction_type multi-scan
_exptl_absorpt_process_details 'ABSCOR by T.Higashi    8 March, 1995'
_exptl_crystal_colour colorless
_exptl_crystal_density_diffrn 1.369
_exptl_crystal_density_method 'not measured'
_exptl_crystal_description plate
_exptl_crystal_F_000 660
_exptl_crystal_size_max 0.36
_exptl_crystal_size_mid 0.35
_exptl_crystal_size_min 0.10
_refine_diff_density_max 0.203
_refine_diff_density_min -0.260
_refine_diff_density_rms 0.048
_refine_ls_extinction_method none
_refine_ls_goodness_of_fit_ref 1.214
_refine_ls_hydrogen_treatment constr
_refine_ls_matrix_type full
_refine_ls_number_parameters 415
_refine_ls_number_reflns 5355
_refine_ls_number_restraints 0
_refine_ls_restrained_S_all 1.214
_refine_ls_R_factor_all 0.1255
_refine_ls_R_factor_gt 0.0816
_refine_ls_shift/su_max 0.001
_refine_ls_shift/su_mean 0.000
_refine_ls_structure_factor_coef Fsqd
_refine_ls_weighting_details 'calc w=1/[\s^2^(Fo^2^)+(0.0480P)^2^+0.3131P] where P=(Fo^2^+2Fc^2^)/3'
_refine_ls_weighting_scheme calc
_refine_ls_wR_factor_gt 0.1341
_refine_ls_wR_factor_ref 0.1467
_reflns_number_gt 3894
_reflns_number_total 5355
_reflns_threshold_expression >2sigma(I)
_cod_data_source_file ja901501j_si_002.cif
_cod_data_source_block a
_cod_original_cell_volume 1525.0(5)
_cod_database_code 4104530

loop_
_symmetry_equiv_pos_as_xyz
'x, y, z'
'-x, -y, -z'

loop_
_atom_site_label
_atom_site_type_symbol
_atom_site_fract_x
_atom_site_fract_y
_atom_site_fract_z
_atom_site_U_iso_or_equiv
_atom_site_adp_type
_atom_site_occupancy
_atom_site_symmetry_multiplicity
_atom_site_calc_flag
_atom_site_refinement_flags
O1 O -0.4615(2) 1.31317(18) 0.66943(14) 0.0319(6) Uani 1 1 d .
O2 O -0.4790(3) 1.14564(18) 0.29868(16) 0.0431(7) Uani 1 1 d .
O3 O -0.6486(3) 1.47212(19) 0.10164(17) 0.0522(7) Uani 1 1 d .
O4 O -0.7341(3) 1.36932(19) 0.00614(16) 0.0441(7) Uani 1 1 d .
O5 O -0.7289(3) 0.9390(2) 0.02401(16) 0.0432(6) Uani 1 1 d .
O6 O -0.6331(3) 0.84875(18) 0.13045(16) 0.0428(6) Uani 1 1 d .
O7 O -0.1704(3) 0.93245(19) 0.59441(14) 0.0364(6) Uani 1 1 d .
O8 O 0.1751(3) 0.6374(2) 0.80623(17) 0.0561(8) Uani 1 1 d .
O9 O 0.0336(3) 0.80716(19) 0.84572(15) 0.0381(6) Uani 1 1 d .
O10 O 0.2488(3) 0.48922(19) 0.48403(16) 0.0416(6) Uani 1 1 d .
O11 O 0.1235(3) 0.59286(18) 0.39754(14) 0.0352(6) Uani 1 1 d .
C1 C -0.8490(4) 1.2832(3) 0.6954(2) 0.0394(9) Uani 1 1 d .
H1A H -0.8612 1.3393 0.6502 0.047 Uiso 1 1 calc R
C2 C -0.9526(4) 1.1990(4) 0.7240(3) 0.0492(10) Uani 1 1 d .
H2A H -1.0363 1.1984 0.6993 0.059 Uiso 1 1 calc R
C3 C -0.9333(5) 1.1164(3) 0.7884(3) 0.0496(10) Uani 1 1 d .
H3A H -1.0024 1.0576 0.8069 0.060 Uiso 1 1 calc R
C4 C -0.8140(5) 1.1190(3) 0.8260(3) 0.0491(10) Uani 1 1 d .
H4A H -0.8015 1.0624 0.8708 0.059 Uiso 1 1 calc R
C5 C -0.7133(4) 1.2033(3) 0.7986(2) 0.0411(9) Uani 1 1 d .
H5A H -0.6322 1.2052 0.8254 0.049 Uiso 1 1 calc R
C6 C -0.7283(4) 1.2858(3) 0.7324(2) 0.0304(8) Uani 1 1 d .
C7 C -0.6115(4) 1.3722(3) 0.7003(2) 0.0342(8) Uani 1 1 d .
H7A H -0.6335 1.4197 0.6494 0.041 Uiso 1 1 calc R
H7B H -0.6166 1.4264 0.7513 0.041 Uiso 1 1 calc R
C8 C -0.4317(3) 1.2436(3) 0.5913(2) 0.0238(7) Uani 1 1 d .
C9 C -0.3406(3) 1.1398(3) 0.5905(2) 0.0256(7) Uani 1 1 d .
H9A H -0.3051 1.1186 0.6421 0.031 Uiso 1 1 calc R
C10 C -0.3016(3) 1.0671(3) 0.5140(2) 0.0246(7) Uani 1 1 d .
C11 C -0.3522(3) 1.0995(3) 0.4379(2) 0.0261(7) Uani 1 1 d .
H11A H -0.3253 1.0499 0.3853 0.031 Uiso 1 1 calc R
C12 C -0.4417(3) 1.2037(2) 0.4390(2) 0.0228(7) Uani 1 1 d .
C13 C -0.4842(3) 1.2761(3) 0.5166(2) 0.0268(7) Uani 1 1 d .
H13A H -0.5483 1.3466 0.5182 0.032 Uiso 1 1 calc R
C14 C -0.4925(4) 1.2446(3) 0.3563(2) 0.0305(8) Uani 1 1 d .
H14A H -0.5993 1.2789 0.3760 0.037 Uiso 1 1 calc R
H14B H -0.4284 1.3055 0.3227 0.037 Uiso 1 1 calc R
C15 C -0.5401(4) 1.1577(3) 0.2264(2) 0.0304(8) Uani 1 1 d .
C16 C -0.5673(4) 1.0525(3) 0.1919(2) 0.0306(8) Uani 1 1 d .
H16A H -0.5419 0.9798 0.2181 0.037 Uiso 1 1 calc R
C17 C -0.6314(3) 1.0533(3) 0.1196(2) 0.0261(7) Uani 1 1 d .
C18 C -0.6662(3) 1.1594(3) 0.0804(2) 0.0283(7) Uani 1 1 d .
H18A H -0.7098 1.1604 0.0307 0.034 Uiso 1 1 calc R
C19 C -0.6370(4) 1.2637(3) 0.1143(2) 0.0284(8) Uani 1 1 d .
C20 C -0.5733(4) 1.2630(3) 0.1875(2) 0.0300(8) Uani 1 1 d .
H20A H -0.5532 1.3348 0.2103 0.036 Uiso 1 1 calc R
C21 C -0.6715(4) 1.3799(3) 0.0746(2) 0.0324(8) Uani 1 1 d .
C22 C -0.7687(5) 1.4781(3) -0.0377(3) 0.0558(12) Uani 1 1 d .
H22A H -0.8144 1.4612 -0.0864 0.084 Uiso 1 1 calc R
H22B H -0.6750 1.5162 -0.0643 0.084 Uiso 1 1 calc R
H22C H -0.8400 1.5306 0.0079 0.084 Uiso 1 1 calc R
C23 C -0.6703(4) 0.9431(3) 0.0850(2) 0.0300(8) Uani 1 1 d .
C24 C -0.6689(5) 0.7366(3) 0.1042(3) 0.0501(10) Uani 1 1 d .
H24A H -0.6354 0.6741 0.1413 0.075 Uiso 1 1 calc R
H24B H -0.6168 0.7218 0.0390 0.075 Uiso 1 1 calc R
H24C H -0.7788 0.7376 0.1143 0.075 Uiso 1 1 calc R
C25 C -0.2047(4) 0.9527(3) 0.5093(2) 0.0279(7) Uani 1 1 d .
H25A H -0.2593 0.8873 0.4963 0.034 Uiso 1 1 calc R
H25B H -0.1094 0.9558 0.4589 0.034 Uiso 1 1 calc R
C26 C -0.0763(3) 0.8353(3) 0.6017(2) 0.0269(7) Uani 1 1 d .
C27 C -0.0434(3) 0.8240(3) 0.6855(2) 0.0281(7) Uani 1 1 d .
H27A H -0.0881 0.8804 0.7327 0.034 Uiso 1 1 calc R
C28 C 0.0542(3) 0.7310(3) 0.7007(2) 0.0276(7) Uani 1 1 d .
C29 C 0.1199(4) 0.6493(3) 0.6314(2) 0.0278(7) Uani 1 1 d .
H29A H 0.1878 0.5859 0.6413 0.033 Uiso 1 1 calc R
C30 C 0.0869(3) 0.6598(2) 0.5480(2) 0.0247(7) Uani 1 1 d .
C31 C -0.0121(3) 0.7530(3) 0.5330(2) 0.0255(7) Uani 1 1 d .
H31A H -0.0354 0.7599 0.4759 0.031 Uiso 1 1 calc R
C32 C 0.0941(4) 0.7179(3) 0.7893(2) 0.0333(8) Uani 1 1 d .
C33 C 0.0687(5) 0.8038(3) 0.9329(2) 0.0517(11) Uani 1 1 d .
H33A H 0.0185 0.8737 0.9691 0.078 Uiso 1 1 calc R
H33B H 0.1788 0.8026 0.9221 0.078 Uiso 1 1 calc R
H33C H 0.0325 0.7328 0.9666 0.078 Uiso 1 1 calc R
C34 C 0.1622(4) 0.5710(3) 0.4747(2) 0.0289(8) Uani 1 1 d .
C35 C 0.1996(4) 0.5169(3) 0.3204(2) 0.0396(9) Uani 1 1 d .
H35A H 0.1618 0.5401 0.2678 0.059 Uiso 1 1 calc R
H35B H 0.1794 0.4351 0.3368 0.059 Uiso 1 1 calc R
H35C H 0.3092 0.5238 0.3041 0.059 Uiso 1 1 calc R

loop_
_atom_site_aniso_label
_atom_site_aniso_U_11
_atom_site_aniso_U_22
_atom_site_aniso_U_33
_atom_site_aniso_U_23
_atom_site_aniso_U_13
_atom_site_aniso_U_12
O1 0.0320(13) 0.0318(12) 0.0323(13) -0.0105(10) -0.0113(10) 0.0051(11)
O2 0.0704(18) 0.0281(13) 0.0416(14) -0.0054(11) -0.0372(13) 0.0105(12)
O3 0.096(2) 0.0224(13) 0.0480(16) 0.0014(12) -0.0377(15) -0.0002(14)
O4 0.0680(18) 0.0297(13) 0.0432(15) 0.0082(11) -0.0326(13) 0.0030(12)
O5 0.0565(17) 0.0382(14) 0.0428(15) -0.0014(11) -0.0251(13) -0.0087(12)
O6 0.0585(17) 0.0232(12) 0.0514(16) 0.0027(11) -0.0226(13) -0.0071(12)
O7 0.0440(14) 0.0375(13) 0.0271(12) -0.0059(10) -0.0168(11) 0.0223(11)
O8 0.081(2) 0.0465(16) 0.0457(16) -0.0003(12) -0.0355(15) 0.0233(15)
O9 0.0504(16) 0.0386(14) 0.0308(13) -0.0040(11) -0.0231(12) 0.0057(12)
O10 0.0507(16) 0.0274(13) 0.0465(15) -0.0054(11) -0.0186(12) 0.0151(12)
O11 0.0402(14) 0.0340(13) 0.0307(13) -0.0096(10) -0.0117(11) 0.0081(11)
C1 0.040(2) 0.045(2) 0.032(2) -0.0005(16) -0.0096(17) 0.0042(19)
C2 0.037(2) 0.066(3) 0.044(2) -0.008(2) -0.0096(18) -0.005(2)
C3 0.043(2) 0.049(2) 0.048(2) -0.004(2) 0.0021(19) -0.008(2)
C4 0.052(3) 0.044(2) 0.045(2) 0.0104(18) -0.006(2) 0.005(2)
C5 0.042(2) 0.038(2) 0.042(2) -0.0011(17) -0.0121(18) 0.0050(18)
C6 0.0329(19) 0.0298(18) 0.0241(17) -0.0069(14) -0.0041(15) 0.0101(15)
C7 0.037(2) 0.0269(17) 0.038(2) -0.0071(15) -0.0107(16) 0.0071(16)
C8 0.0215(17) 0.0251(16) 0.0236(17) 0.0001(13) -0.0042(13) -0.0035(14)
C9 0.0262(18) 0.0279(17) 0.0239(17) 0.0031(14) -0.0105(14) 0.0011(14)
C10 0.0218(17) 0.0237(16) 0.0273(17) 0.0003(14) -0.0065(14) 0.0013(14)
C11 0.0256(18) 0.0268(17) 0.0276(17) -0.0013(14) -0.0106(14) -0.0002(15)
C12 0.0212(17) 0.0220(16) 0.0249(17) 0.0031(13) -0.0065(13) -0.0023(14)
C13 0.0250(18) 0.0207(16) 0.0366(19) 0.0006(14) -0.0136(15) 0.0039(14)
C14 0.035(2) 0.0252(17) 0.0327(18) 0.0008(14) -0.0140(15) 0.0030(15)
C15 0.036(2) 0.0309(18) 0.0268(18) -0.0013(14) -0.0161(15) 0.0058(16)
C16 0.040(2) 0.0228(16) 0.0261(17) 0.0025(14) -0.0085(15) 0.0069(15)
C17 0.0272(18) 0.0247(16) 0.0239(17) 0.0011(13) -0.0041(14) -0.0002(14)
C18 0.0291(18) 0.0328(18) 0.0228(17) 0.0011(14) -0.0087(14) 0.0029(15)
C19 0.036(2) 0.0256(17) 0.0233(17) 0.0007(14) -0.0088(15) 0.0014(15)
C20 0.037(2) 0.0252(17) 0.0281(18) -0.0020(14) -0.0103(15) 0.0012(15)
C21 0.046(2) 0.0290(19) 0.0217(17) 0.0016(14) -0.0110(16) 0.0007(17)
C22 0.083(3) 0.041(2) 0.048(2) 0.0138(19) -0.033(2) 0.010(2)
C23 0.0305(19) 0.0286(18) 0.0299(19) 0.0017(15) -0.0074(15) -0.0022(15)
C24 0.063(3) 0.0256(19) 0.060(3) -0.0040(18) -0.014(2) -0.0067(19)
C25 0.0289(18) 0.0296(18) 0.0264(17) -0.0006(14) -0.0109(14) 0.0020(15)
C26 0.0243(18) 0.0245(16) 0.0318(19) 0.0023(14) -0.0093(14) 0.0029(14)
C27 0.0261(18) 0.0285(17) 0.0261(18) -0.0038(14) -0.0029(14) 0.0025(15)
C28 0.0247(18) 0.0280(17) 0.0309(18) 0.0035(14) -0.0100(14) 0.0000(15)
C29 0.0280(18) 0.0203(16) 0.0358(19) 0.0024(14) -0.0123(15) 0.0037(14)
C30 0.0202(17) 0.0196(16) 0.0355(18) 0.0035(14) -0.0094(14) -0.0042(14)
C31 0.0261(18) 0.0277(17) 0.0242(17) 0.0034(14) -0.0102(14) -0.0012(15)
C32 0.037(2) 0.0304(19) 0.035(2) 0.0030(16) -0.0173(16) 0.0024(17)
C33 0.069(3) 0.058(3) 0.037(2) -0.0044(19) -0.031(2) 0.003(2)
C34 0.0260(18) 0.0235(17) 0.037(2) 0.0027(15) -0.0093(15) -0.0027(15)
C35 0.045(2) 0.038(2) 0.032(2) -0.0131(16) -0.0060(17) 0.0005(18)

loop_
_atom_type_symbol
_atom_type_description
_atom_type_scat_dispersion_real
_atom_type_scat_dispersion_imag
_atom_type_scat_source
C C 0.0033 0.0016 'International Tables Vol C Tables 4.2.6.8 and 6.1.1.4'
H H 0.0000 0.0000 'International Tables Vol C Tables 4.2.6.8 and 6.1.1.4'
O O 0.0106 0.0060 'International Tables Vol C Tables 4.2.6.8 and 6.1.1.4'

loop_
_geom_angle_atom_site_label_1
_geom_angle_atom_site_label_2
_geom_angle_atom_site_label_3
_geom_angle
C8 O1 C7 116.1(2)
C15 O2 C14 118.4(2)
C21 O4 C22 115.7(3)
C23 O6 C24 116.7(3)
C26 O7 C25 118.1(2)
C32 O9 C33 116.3(3)
C34 O11 C35 116.3(2)
C6 C1 C2 120.4(3)
C6 C1 H1A 119.8
C2 C1 H1A 119.8
C3 C2 C1 119.7(4)
C3 C2 H2A 120.1
C1 C2 H2A 120.1
C2 C3 C4 120.2(4)
C2 C3 H3A 119.9
C4 C3 H3A 119.9
C5 C4 C3 120.0(4)
C5 C4 H4A 120.0
C3 C4 H4A 120.0
C4 C5 C6 120.9(4)
C4 C5 H5A 119.5
C6 C5 H5A 119.5
C1 C6 C5 118.8(3)
C1 C6 C7 121.7(3)
C5 C6 C7 119.5(3)
O1 C7 C6 111.1(2)
O1 C7 H7A 109.4
C6 C7 H7A 109.4
O1 C7 H7B 109.4
C6 C7 H7B 109.4
H7A C7 H7B 108.0
C13 C8 C9 121.0(3)
C13 C8 O1 123.0(3)
C9 C8 O1 116.0(3)
C10 C9 C8 119.7(3)
C10 C9 H9A 120.2
C8 C9 H9A 120.2
C9 C10 C11 119.9(3)
C9 C10 C25 122.3(3)
C11 C10 C25 117.8(3)
C12 C11 C10 120.0(3)
C12 C11 H11A 120.0
C10 C11 H11A 120.0
C11 C12 C13 120.4(3)
C11 C12 C14 121.5(3)
C13 C12 C14 118.0(3)
C8 C13 C12 119.0(3)
C8 C13 H13A 120.5
C12 C13 H13A 120.5
O2 C14 C12 108.0(2)
O2 C14 H14A 110.1
C12 C14 H14A 110.1
O2 C14 H14B 110.1
C12 C14 H14B 110.1
H14A C14 H14B 108.4
O2 C15 C20 124.9(3)
O2 C15 C16 114.9(3)
C20 C15 C16 120.2(3)
C17 C16 C15 120.3(3)
C17 C16 H16A 119.8
C15 C16 H16A 119.8
C16 C17 C18 119.9(3)
C16 C17 C23 121.6(3)
C18 C17 C23 118.5(3)
C19 C18 C17 119.5(3)
C19 C18 H18A 120.3
C17 C18 H18A 120.3
C18 C19 C20 120.6(3)
C18 C19 C21 121.8(3)
C20 C19 C21 117.6(3)
C15 C20 C19 119.5(3)
C15 C20 H20A 120.3
C19 C20 H20A 120.3
O3 C21 O4 123.8(3)
O3 C21 C19 124.1(3)
O4 C21 C19 112.0(3)
O4 C22 H22A 109.5
O4 C22 H22B 109.5
H22A C22 H22B 109.5
O4 C22 H22C 109.5
H22A C22 H22C 109.5
H22B C22 H22C 109.5
O5 C23 O6 123.9(3)
O5 C23 C17 124.4(3)
O6 C23 C17 111.7(3)
O6 C24 H24A 109.5
O6 C24 H24B 109.5
H24A C24 H24B 109.5
O6 C24 H24C 109.5
H24A C24 H24C 109.5
H24B C24 H24C 109.5
O7 C25 C10 109.5(2)
O7 C25 H25A 109.8
C10 C25 H25A 109.8
O7 C25 H25B 109.8
C10 C25 H25B 109.8
H25A C25 H25B 108.2
O7 C26 C31 125.2(3)
O7 C26 C27 114.8(3)
C31 C26 C27 120.0(3)
C28 C27 C26 120.4(3)
C28 C27 H27A 119.8
C26 C27 H27A 119.8
C27 C28 C29 119.6(3)
C27 C28 C32 121.7(3)
C29 C28 C32 118.7(3)
C30 C29 C28 120.2(3)
C30 C29 H29A 119.9
C28 C29 H29A 119.9
C29 C30 C31 120.2(3)
C29 C30 C34 118.5(3)
C31 C30 C34 121.3(3)
C26 C31 C30 119.6(3)
C26 C31 H31A 120.2
C30 C31 H31A 120.2
O8 C32 O9 124.0(3)
O8 C32 C28 123.9(3)
O9 C32 C28 112.1(3)
O9 C33 H33A 109.5
O9 C33 H33B 109.5
H33A C33 H33B 109.5
O9 C33 H33C 109.5
H33A C33 H33C 109.5
H33B C33 H33C 109.5
O10 C34 O11 123.7(3)
O10 C34 C30 124.0(3)
O11 C34 C30 112.3(3)
O11 C35 H35A 109.5
O11 C35 H35B 109.5
H35A C35 H35B 109.5
O11 C35 H35C 109.5
H35A C35 H35C 109.5
H35B C35 H35C 109.5

loop_
_geom_bond_atom_site_label_1
_geom_bond_atom_site_label_2
_geom_bond_distance
O1 C8 1.390(3)
O1 C7 1.437(4)
O2 C15 1.368(4)
O2 C14 1.419(4)
O3 C21 1.196(4)
O4 C21 1.337(4)
O4 C22 1.447(4)
O5 C23 1.200(4)
O6 C23 1.336(4)
O6 C24 1.443(4)
O7 C26 1.367(3)
O7 C25 1.424(3)
O8 C32 1.200(4)
O9 C32 1.323(4)
O9 C33 1.448(4)
O10 C34 1.204(4)
O11 C34 1.330(4)
O11 C35 1.445(4)
C1 C6 1.384(5)
C1 C2 1.392(5)
C1 H1A 0.9500
C2 C3 1.378(5)
C2 H2A 0.9500
C3 C4 1.379(5)
C3 H3A 0.9500
C4 C5 1.373(5)
C4 H4A 0.9500
C5 C6 1.388(4)
C5 H5A 0.9500
C6 C7 1.498(5)
C7 H7A 0.9900
C7 H7B 0.9900
C8 C13 1.384(4)
C8 C9 1.387(4)
C9 C10 1.385(4)
C9 H9A 0.9500
C10 C11 1.395(4)
C10 C25 1.505(4)
C11 C12 1.381(4)
C11 H11A 0.9500
C12 C13 1.396(4)
C12 C14 1.510(4)
C13 H13A 0.9500
C14 H14A 0.9900
C14 H14B 0.9900
C15 C20 1.374(4)
C15 C16 1.391(4)
C16 C17 1.386(4)
C16 H16A 0.9500
C17 C18 1.388(4)
C17 C23 1.486(4)
C18 C19 1.386(4)
C18 H18A 0.9500
C19 C20 1.397(4)
C19 C21 1.488(4)
C20 H20A 0.9500
C22 H22A 0.9800
C22 H22B 0.9800
C22 H22C 0.9800
C24 H24A 0.9800
C24 H24B 0.9800
C24 H24C 0.9800
C25 H25A 0.9900
C25 H25B 0.9900
C26 C31 1.384(4)
C26 C27 1.389(4)
C27 C28 1.386(4)
C27 H27A 0.9500
C28 C29 1.388(4)
C28 C32 1.492(4)
C29 C30 1.384(4)
C29 H29A 0.9500
C30 C31 1.396(4)
C30 C34 1.495(4)
C31 H31A 0.9500
C33 H33A 0.9800
C33 H33B 0.9800
C33 H33C 0.9800
C35 H35A 0.9800
C35 H35B 0.9800
C35 H35C 0.9800

loop_
_geom_torsion_atom_site_label_1
_geom_torsion_atom_site_label_2
_geom_torsion_atom_site_label_3
_geom_torsion_atom_site_label_4
_geom_torsion
C6 C1 C2 C3 -1.1(5)
C1 C2 C3 C4 1.6(6)
C2 C3 C4 C5 -0.6(6)
C3 C4 C5 C6 -0.9(5)
C2 C1 C6 C5 -0.3(5)
C2 C1 C6 C7 177.5(3)
C4 C5 C6 C1 1.3(5)
C4 C5 C6 C7 -176.6(3)
C8 O1 C7 C6 65.9(3)
C1 C6 C7 O1 -123.8(3)
C5 C6 C7 O1 54.0(4)
C7 O1 C8 C13 39.5(4)
C7 O1 C8 C9 -142.6(3)
C13 C8 C9 C10 -0.1(5)
O1 C8 C9 C10 -178.0(3)
C8 C9 C10 C11 0.9(5)
C8 C9 C10 C25 -179.3(3)
C9 C10 C11 C12 -0.2(5)
C25 C10 C11 C12 179.9(3)
C10 C11 C12 C13 -1.2(5)
C10 C11 C12 C14 177.1(3)
C9 C8 C13 C12 -1.3(5)
O1 C8 C13 C12 176.5(3)
C11 C12 C13 C8 1.9(5)
C14 C12 C13 C8 -176.4(3)
C15 O2 C14 C12 170.3(3)
C11 C12 C14 O2 19.5(4)
C13 C12 C14 O2 -162.2(3)
C14 O2 C15 C20 20.5(5)
C14 O2 C15 C16 -159.9(3)
O2 C15 C16 C17 179.0(3)
C20 C15 C16 C17 -1.5(5)
C15 C16 C17 C18 1.0(5)
C15 C16 C17 C23 -176.3(3)
C16 C17 C18 C19 -0.2(5)
C23 C17 C18 C19 177.2(3)
C17 C18 C19 C20 -0.1(5)
C17 C18 C19 C21 179.7(3)
O2 C15 C20 C19 -179.4(3)
C16 C15 C20 C19 1.1(5)
C18 C19 C20 C15 -0.3(5)
C21 C19 C20 C15 179.8(3)
C22 O4 C21 O3 2.5(5)
C22 O4 C21 C19 -178.8(3)
C18 C19 C21 O3 179.8(4)
C20 C19 C21 O3 -0.3(5)
C18 C19 C21 O4 1.1(4)
C20 C19 C21 O4 -179.0(3)
C24 O6 C23 O5 -0.9(5)
C24 O6 C23 C17 178.6(3)
C16 C17 C23 O5 178.3(3)
C18 C17 C23 O5 0.9(5)
C16 C17 C23 O6 -1.2(4)
C18 C17 C23 O6 -178.6(3)
C26 O7 C25 C10 -176.6(3)
C9 C10 C25 O7 2.9(4)
C11 C10 C25 O7 -177.3(3)
C25 O7 C26 C31 -0.9(5)
C25 O7 C26 C27 177.6(3)
O7 C26 C27 C28 -178.2(3)
C31 C26 C27 C28 0.4(5)
C26 C27 C28 C29 0.4(5)
C26 C27 C28 C32 178.7(3)
C27 C28 C29 C30 -0.8(5)
C32 C28 C29 C30 -179.1(3)
C28 C29 C30 C31 0.3(5)
C28 C29 C30 C34 179.0(3)
O7 C26 C31 C30 177.6(3)
C27 C26 C31 C30 -0.8(5)
C29 C30 C31 C26 0.5(5)
C34 C30 C31 C26 -178.2(3)
C33 O9 C32 O8 -0.6(5)
C33 O9 C32 C28 -178.7(3)
C27 C28 C32 O8 178.2(3)
C29 C28 C32 O8 -3.5(5)
C27 C28 C32 O9 -3.8(5)
C29 C28 C32 O9 174.5(3)
C35 O11 C34 O10 -4.2(5)
C35 O11 C34 C30 175.4(3)
C29 C30 C34 O10 1.1(5)
C31 C30 C34 O10 179.8(3)
C29 C30 C34 O11 -178.5(3)
C31 C30 C34 O11 0.2(4)

loop_
_cod_related_entry_id
_cod_related_entry_database
_cod_related_entry_code
1 ChemSpider 30660184
